data_1552424
loop_
_publ_author_name
'Hu, Yuxuan'
'Zhang, Jing'
'Wang, Xiaoyan'
'Lu, Zhengyu'
'Zhang, Fangfang'
'Yang, Xiaofei'
'Ma, Zhihua'
'Yin, Jun'
'Xia, Haiping'
'Liu, Shenghua'

_publ_section_title
;
 One-pot syntheses of irida-polycyclic aromatic hydrocarbons
;
_journal_name_full 'Chemical Science'
_journal_paper_doi 10.1039/C9SC03914G
_journal_year 2019
_chemical_formula_moiety 'C29 H35 Ir O P, C24 H20 B'
_chemical_formula_sum 'C53 H55 B Ir O P'
_chemical_formula_weight 941.95
_space_group_crystal_system monoclinic
_space_group_IT_number 14
_space_group_name_Hall '-P 2yn'
_space_group_name_H-M_alt 'P 1 21/n 1'
_symmetry_space_group_name_Hall '-P 2yn'
_symmetry_space_group_name_H-M 'P 1 21/n 1'
_atom_sites_solution_hydrogens geom
_atom_sites_solution_primary heavy
_audit_creation_date 2019-07-15
_audit_creation_method
;
Olex2 1.2-beta
(compiled 2018.05.29 svn.r3508 for OlexSys, GUI svn.r5506)
;
_audit_update_record
;
2019-07-15 deposited with the CCDC.    2019-10-14 downloaded from the CCDC.
;
_cell_angle_alpha 90
_cell_angle_beta 105.492(16)
_cell_angle_gamma 90
_cell_formula_units_Z 4
_cell_length_a 15.264(6)
_cell_length_b 16.108(7)
_cell_length_c 18.770(7)
_cell_measurement_reflns_used 5460
_cell_measurement_temperature 295
_cell_measurement_theta_max 55.30
_cell_measurement_theta_min 3.33
_cell_volume 4447(3)
_computing_cell_refinement 'SAINT v7.68A (Bruker, 2009)'
_computing_data_reduction 'SAINT v7.68A (Bruker, 2009)'
_computing_molecular_graphics 'Olex2 (Dolomanov et al., 2009)'
_computing_publication_material 'Olex2 (Dolomanov et al., 2009)'
_computing_structure_refinement 'ShelXL (Sheldrick, 2015)'
_computing_structure_solution 'XS (Sheldrick, 2008)'
_diffrn_ambient_temperature 296.15
_diffrn_measured_fraction_theta_full 0.921
_diffrn_measured_fraction_theta_max 0.921
_diffrn_measurement_device_type 'Bruker APEX-II CCD'
_diffrn_measurement_method '\f and \w scans'
_diffrn_radiation_monochromator graphite
_diffrn_radiation_type CuK\a
_diffrn_radiation_wavelength 1.54178
_diffrn_reflns_av_R_equivalents 0.0444
_diffrn_reflns_av_unetI/netI 0.0591
_diffrn_reflns_Laue_measured_fraction_full 0.921
_diffrn_reflns_Laue_measured_fraction_max 0.921
_diffrn_reflns_limit_h_max 15
_diffrn_reflns_limit_h_min -16
_diffrn_reflns_limit_k_max 16
_diffrn_reflns_limit_k_min -15
_diffrn_reflns_limit_l_max 17
_diffrn_reflns_limit_l_min -19
_diffrn_reflns_number 12386
_diffrn_reflns_point_group_measured_fraction_full 0.921
_diffrn_reflns_point_group_measured_fraction_max 0.921
_diffrn_reflns_theta_full 55.294
_diffrn_reflns_theta_max 55.294
_diffrn_reflns_theta_min 4.315
_diffrn_standards_number 0
_exptl_absorpt_coefficient_mu 6.424
_exptl_absorpt_correction_T_max 0.7509
_exptl_absorpt_correction_T_min 0.5007
_exptl_absorpt_correction_type multi-scan
_exptl_absorpt_process_details
'SADABS-2008/1 (Bruker,2008) was used for absorption correction. wR2(int) was 0.1445 before and 0.0685 after correction. The Ratio of minimum to maximum transmission is 0.6668. The \l/2 correction factor is 0.0015.'
_exptl_crystal_colour 'metallic black'
_exptl_crystal_colour_lustre metallic
_exptl_crystal_colour_primary black
_exptl_crystal_density_diffrn 1.407
_exptl_crystal_description plate
_exptl_crystal_F_000 1912
_exptl_crystal_size_max 0.15
_exptl_crystal_size_mid 0.15
_exptl_crystal_size_min 0.01
_refine_diff_density_max 0.749
_refine_diff_density_min -0.508
_refine_diff_density_rms 0.066
_refine_ls_extinction_method none
_refine_ls_goodness_of_fit_ref 1.008
_refine_ls_hydrogen_treatment constr
_refine_ls_matrix_type full
_refine_ls_number_parameters 523
_refine_ls_number_reflns 5199
_refine_ls_number_restraints 0
_refine_ls_restrained_S_all 1.008
_refine_ls_R_factor_all 0.0352
_refine_ls_R_factor_gt 0.0304
_refine_ls_shift/su_max 0.001
_refine_ls_shift/su_mean 0.000
_refine_ls_structure_factor_coef Fsqd
_refine_ls_weighting_details 'w=1/[\s^2^(Fo^2^)+(0.0324P)^2^] where P=(Fo^2^+2Fc^2^)/3'
_refine_ls_weighting_scheme calc
_refine_ls_wR_factor_gt 0.0735
_refine_ls_wR_factor_ref 0.0768
_reflns_Friedel_coverage 0.000
_reflns_number_gt 4583
_reflns_number_total 5199
_reflns_threshold_expression 'I > 2\s(I)'
_cod_data_source_file c9sc03914g2.cif
_cod_data_source_block Complex_1
_cod_database_code 1552424
_shelx_shelxl_version_number 2016/6
_shelx_space_group_comment
;
The symmetry employed for this shelxl refinement is uniquely defined
by the following loop, which should always be used as a source of
symmetry information in preference to the above space-group names.
They are only intended as comments.
;
_shelx_estimated_absorpt_t_max 0.939
_shelx_estimated_absorpt_t_min 0.446
_olex2_refinement_description
;
1. Fixed Uiso
 At 1.2 times of:
  All C(H) groups
 At 1.5 times of:
  All C(H,H,H) groups
2.a Aromatic/amide H refined with riding coordinates:
 C2(H2), C6(H6), C7(H7), C8(H8), C12(H12), C13(H13), C14(H14), C15(H15),
 C31(H31), C32(H32), C33(H33), C34(H34), C35(H35), C37(H37), C38(H38), C39(H39),
  C40(H40), C41(H41), C43(H43), C44(H44), C45(H45), C46(H46), C47(H47),
 C49(H49), C50(H50), C51(H51), C52(H52), C53(H53)
2.b Idealised Me refined as rotating group:
 C21(H21A,H21B,H21C), C22(H22A,H22B,H22C), C23(H23A,H23B,H23C), C24(H24A,H24B,
 H24C), C25(H25A,H25B,H25C), C26(H26A,H26B,H26C), C27(H27A,H27B,H27C), C28(H28A,
 H28B,H28C), C29(H29A,H29B,H29C)
;
_olex2_submission_special_instructions 'No special instructions were received'

loop_
_space_group_symop_operation_xyz
'x, y, z'
'-x+1/2, y+1/2, -z+1/2'
'-x, -y, -z'
'x-1/2, -y-1/2, z-1/2'

loop_
_atom_site_label
_atom_site_type_symbol
_atom_site_fract_x
_atom_site_fract_y
_atom_site_fract_z
_atom_site_U_iso_or_equiv
_atom_site_adp_type
_atom_site_occupancy
_atom_site_site_symmetry_order
_atom_site_calc_flag
_atom_site_refinement_flags_posn
C1 C 0.2795(3) 0.2718(3) 0.4454(2) 0.0533(11) Uani 1 1 d .
C2 C 0.3652(3) 0.2997(3) 0.4873(2) 0.0557(11) Uani 1 1 d .
H2 H 0.414350 0.263535 0.494380 0.067 Uiso 1 1 calc R
C3 C 0.3798(3) 0.3759(3) 0.5178(2) 0.0526(11) Uani 1 1 d .
C4 C 0.3104(3) 0.4396(3) 0.5123(2) 0.0501(10) Uani 1 1 d .
C5 C 0.2194(3) 0.4335(3) 0.4758(2) 0.0518(11) Uani 1 1 d .
C6 C 0.1688(3) 0.5053(3) 0.4812(3) 0.0650(12) Uani 1 1 d .
H6 H 0.106456 0.505396 0.459419 0.078 Uiso 1 1 calc R
C7 C 0.2094(4) 0.5762(3) 0.5182(3) 0.0702(13) Uani 1 1 d .
H7 H 0.173724 0.623023 0.517981 0.084 Uiso 1 1 calc R
C8 C 0.2998(4) 0.5795(3) 0.5547(3) 0.0683(13) Uani 1 1 d .
H8 H 0.325325 0.626662 0.580698 0.082 Uiso 1 1 calc R
C9 C 0.3511(3) 0.5107(3) 0.5516(2) 0.0582(12) Uani 1 1 d .
C10 C 0.4489(3) 0.4927(3) 0.5830(2) 0.0618(12) Uani 1 1 d .
C11 C 0.4658(3) 0.4125(3) 0.5617(2) 0.0570(11) Uani 1 1 d .
C12 C 0.5533(4) 0.3801(3) 0.5814(3) 0.0754(14) Uani 1 1 d .
H12 H 0.564862 0.326768 0.567219 0.091 Uiso 1 1 calc R
C13 C 0.6229(4) 0.4294(5) 0.6226(3) 0.0865(17) Uani 1 1 d .
H13 H 0.682227 0.409492 0.635776 0.104 Uiso 1 1 calc R
C14 C 0.6047(4) 0.5079(5) 0.6440(3) 0.0948(19) Uani 1 1 d .
H14 H 0.652075 0.539606 0.672642 0.114 Uiso 1 1 calc R
C15 C 0.5186(4) 0.5407(4) 0.6245(3) 0.0798(16) Uani 1 1 d .
H15 H 0.507575 0.594074 0.638900 0.096 Uiso 1 1 calc R
C16 C 0.1045(3) 0.3952(3) 0.3109(2) 0.0558(11) Uani 1 1 d .
C17 C 0.0293(3) 0.3808(3) 0.3410(2) 0.0619(12) Uani 1 1 d .
C18 C 0.0181(3) 0.2935(3) 0.3442(3) 0.0632(12) Uani 1 1 d .
C19 C 0.0859(3) 0.2532(3) 0.3179(2) 0.0593(12) Uani 1 1 d .
C20 C 0.1389(3) 0.3165(3) 0.2975(2) 0.0568(11) Uani 1 1 d .
C21 C 0.2127(4) 0.3016(4) 0.2601(3) 0.0793(15) Uani 1 1 d .
H21A H 0.261052 0.340601 0.278166 0.119 Uiso 1 1 calc GR
H21B H 0.188677 0.308476 0.207685 0.119 Uiso 1 1 calc GR
H21C H 0.235591 0.246131 0.270425 0.119 Uiso 1 1 calc GR
C22 C 0.1325(4) 0.4777(3) 0.2880(3) 0.0806(15) Uani 1 1 d .
H22A H 0.135668 0.517257 0.326859 0.121 Uiso 1 1 calc GR
H22B H 0.088736 0.495903 0.243952 0.121 Uiso 1 1 calc GR
H22C H 0.191060 0.472842 0.278572 0.121 Uiso 1 1 calc GR
C23 C -0.0378(4) 0.4450(4) 0.3516(3) 0.0909(17) Uani 1 1 d .
H23A H -0.048291 0.438127 0.399437 0.136 Uiso 1 1 calc GR
H23B H -0.094038 0.438351 0.314066 0.136 Uiso 1 1 calc GR
H23C H -0.013803 0.499459 0.347981 0.136 Uiso 1 1 calc GR
C24 C -0.0619(4) 0.2517(4) 0.3605(4) 0.0991(19) Uani 1 1 d .
H24A H -0.044824 0.197092 0.379597 0.149 Uiso 1 1 calc GR
H24B H -0.110411 0.247705 0.315882 0.149 Uiso 1 1 calc GR
H24C H -0.081938 0.283589 0.396427 0.149 Uiso 1 1 calc GR
C25 C 0.0898(5) 0.1622(3) 0.3037(4) 0.0885(18) Uani 1 1 d .
H25A H 0.148469 0.148359 0.297467 0.133 Uiso 1 1 calc GR
H25B H 0.043654 0.148025 0.259589 0.133 Uiso 1 1 calc GR
H25C H 0.079740 0.131862 0.344781 0.133 Uiso 1 1 calc GR
C26 C 0.3564(4) 0.1466(3) 0.4175(3) 0.0830(16) Uani 1 1 d .
H26A H 0.339578 0.097991 0.387308 0.124 Uiso 1 1 calc GR
H26B H 0.383354 0.130253 0.467755 0.124 Uiso 1 1 calc GR
H26C H 0.399359 0.178560 0.399818 0.124 Uiso 1 1 calc GR
C27 C 0.0419(5) 0.3350(4) 0.5503(4) 0.102(2) Uani 1 1 d .
H27A H 0.051534 0.393913 0.553673 0.153 Uiso 1 1 calc GR
H27B H 0.036085 0.314290 0.596792 0.153 Uiso 1 1 calc GR
H27C H -0.012724 0.323131 0.512332 0.153 Uiso 1 1 calc GR
C28 C 0.1161(6) 0.1771(3) 0.5316(4) 0.108(2) Uani 1 1 d .
H28A H 0.059960 0.163146 0.496198 0.162 Uiso 1 1 calc GR
H28B H 0.112616 0.162066 0.580244 0.162 Uiso 1 1 calc GR
H28C H 0.165122 0.147401 0.520067 0.162 Uiso 1 1 calc GR
C29 C 0.2251(5) 0.3038(4) 0.6116(3) 0.0990(19) Uani 1 1 d .
H29A H 0.279375 0.275888 0.608140 0.149 Uiso 1 1 calc GR
H29B H 0.206783 0.282533 0.653254 0.149 Uiso 1 1 calc GR
H29C H 0.236695 0.362246 0.617960 0.149 Uiso 1 1 calc GR
Ir1 Ir 0.16042(2) 0.32961(2) 0.41923(2) 0.04805(11) Uani 1 1 d .
O1 O 0.2752(2) 0.1970(2) 0.41375(17) 0.0668(8) Uani 1 1 d .
P1 P 0.13580(9) 0.28617(7) 0.52828(6) 0.0611(3) Uani 1 1 d .
B1 B 0.6913(4) 0.0724(3) 0.3877(3) 0.0542(12) Uani 1 1 d .
C30 C 0.6234(3) -0.0090(3) 0.3834(2) 0.0549(11) Uani 1 1 d .
C31 C 0.5484(3) -0.0044(3) 0.4124(2) 0.0675(13) Uani 1 1 d .
H31 H 0.538725 0.044492 0.435589 0.081 Uiso 1 1 calc R
C32 C 0.4875(4) -0.0693(4) 0.4083(3) 0.0838(17) Uani 1 1 d .
H32 H 0.437410 -0.062757 0.427132 0.101 Uiso 1 1 calc R
C33 C 0.5008(5) -0.1421(5) 0.3768(4) 0.095(2) Uani 1 1 d .
H33 H 0.460384 -0.185899 0.374599 0.114 Uiso 1 1 calc R
C34 C 0.5736(6) -0.1512(3) 0.3483(3) 0.090(2) Uani 1 1 d .
H34 H 0.583000 -0.201224 0.326658 0.108 Uiso 1 1 calc R
C35 C 0.6343(4) -0.0852(3) 0.3517(2) 0.0692(13) Uani 1 1 d .
H35 H 0.683609 -0.092490 0.332026 0.083 Uiso 1 1 calc R
C36 C 0.7787(3) 0.0479(3) 0.3569(2) 0.0531(11) Uani 1 1 d .
C37 C 0.7701(4) 0.0399(3) 0.2814(3) 0.0730(14) Uani 1 1 d .
H37 H 0.713873 0.050333 0.248407 0.088 Uiso 1 1 calc R
C38 C 0.8425(5) 0.0168(3) 0.2532(3) 0.0888(18) Uani 1 1 d .
H38 H 0.833648 0.012334 0.202380 0.107 Uiso 1 1 calc R
C39 C 0.9263(4) 0.0007(3) 0.2998(4) 0.0824(16) Uani 1 1 d .
H39 H 0.974600 -0.014880 0.281309 0.099 Uiso 1 1 calc R
C40 C 0.9373(4) 0.0081(3) 0.3739(3) 0.0752(14) Uani 1 1 d .
H40 H 0.993767 -0.002785 0.406426 0.090 Uiso 1 1 calc R
C41 C 0.8660(4) 0.0315(3) 0.4013(3) 0.0642(13) Uani 1 1 d .
H41 H 0.876519 0.036585 0.452247 0.077 Uiso 1 1 calc R
C42 C 0.7289(3) 0.1002(3) 0.4749(2) 0.0547(11) Uani 1 1 d .
C43 C 0.7583(4) 0.0408(3) 0.5299(2) 0.0669(13) Uani 1 1 d .
H43 H 0.749449 -0.015011 0.517331 0.080 Uiso 1 1 calc R
C44 C 0.8006(4) 0.0618(4) 0.6030(3) 0.0808(16) Uani 1 1 d .
H44 H 0.819968 0.020079 0.637963 0.097 Uiso 1 1 calc R
C45 C 0.8137(4) 0.1422(5) 0.6237(3) 0.0856(17) Uani 1 1 d .
H45 H 0.844126 0.155851 0.672064 0.103 Uiso 1 1 calc R
C46 C 0.7815(6) 0.2035(5) 0.5725(3) 0.110(2) Uani 1 1 d .
H46 H 0.787602 0.259051 0.586552 0.132 Uiso 1 1 calc R
C47 C 0.7396(5) 0.1820(3) 0.4989(3) 0.0889(19) Uani 1 1 d .
H47 H 0.718039 0.224136 0.464895 0.107 Uiso 1 1 calc R
C48 C 0.6356(3) 0.1474(3) 0.3351(2) 0.0534(11) Uani 1 1 d .
C49 C 0.6824(3) 0.2165(3) 0.3193(3) 0.0648(12) Uani 1 1 d .
H49 H 0.744904 0.219116 0.339928 0.078 Uiso 1 1 calc R
C50 C 0.6401(4) 0.2820(3) 0.2740(3) 0.0737(15) Uani 1 1 d .
H50 H 0.674251 0.327046 0.265910 0.088 Uiso 1 1 calc R
C51 C 0.5496(5) 0.2798(4) 0.2421(3) 0.0824(15) Uani 1 1 d .
H51 H 0.521004 0.322837 0.211622 0.099 Uiso 1 1 calc R
C52 C 0.5012(4) 0.2134(4) 0.2554(3) 0.0879(17) Uani 1 1 d .
H52 H 0.438864 0.210918 0.233718 0.106 Uiso 1 1 calc R
C53 C 0.5441(4) 0.1490(3) 0.3014(3) 0.0720(14) Uani 1 1 d .
H53 H 0.508784 0.104788 0.309633 0.086 Uiso 1 1 calc R

loop_
_atom_site_aniso_label
_atom_site_aniso_U_11
_atom_site_aniso_U_22
_atom_site_aniso_U_33
_atom_site_aniso_U_23
_atom_site_aniso_U_13
_atom_site_aniso_U_12
C1 0.069(3) 0.047(3) 0.045(2) -0.0011(18) 0.018(2) -0.002(2)
C2 0.049(3) 0.061(3) 0.056(3) 0.005(2) 0.012(2) 0.005(2)
C3 0.055(3) 0.057(3) 0.045(2) 0.0094(19) 0.013(2) -0.003(2)
C4 0.056(3) 0.052(3) 0.041(2) 0.0056(18) 0.012(2) -0.005(2)
C5 0.061(3) 0.050(3) 0.047(2) 0.0057(17) 0.019(2) 0.005(2)
C6 0.059(3) 0.062(3) 0.072(3) -0.003(2) 0.016(2) 0.005(2)
C7 0.073(4) 0.056(3) 0.081(3) -0.012(2) 0.020(3) 0.002(2)
C8 0.087(4) 0.054(3) 0.066(3) -0.011(2) 0.025(3) -0.010(3)
C9 0.069(3) 0.063(3) 0.045(2) 0.0014(19) 0.019(2) -0.012(2)
C10 0.067(3) 0.072(4) 0.047(2) 0.004(2) 0.017(2) -0.020(3)
C11 0.046(3) 0.072(3) 0.051(2) 0.011(2) 0.009(2) -0.009(2)
C12 0.070(4) 0.077(4) 0.079(3) 0.013(3) 0.018(3) -0.011(3)
C13 0.054(4) 0.111(5) 0.087(4) 0.016(3) 0.006(3) -0.021(3)
C14 0.070(5) 0.118(6) 0.088(4) 0.000(4) 0.007(3) -0.036(4)
C15 0.080(5) 0.087(4) 0.070(3) -0.007(3) 0.017(3) -0.022(3)
C16 0.048(3) 0.063(3) 0.048(2) 0.0053(19) -0.001(2) -0.002(2)
C17 0.039(3) 0.078(4) 0.061(3) -0.003(2) 0.000(2) 0.010(2)
C18 0.044(3) 0.079(4) 0.064(3) -0.006(2) 0.009(2) -0.010(2)
C19 0.051(3) 0.065(3) 0.056(3) -0.013(2) 0.003(2) -0.008(2)
C20 0.051(3) 0.064(3) 0.053(3) -0.0015(19) 0.010(2) -0.002(2)
C21 0.068(4) 0.111(4) 0.059(3) -0.003(3) 0.018(3) 0.009(3)
C22 0.087(4) 0.071(4) 0.073(3) 0.018(2) 0.003(3) -0.007(3)
C23 0.066(4) 0.103(5) 0.093(4) -0.008(3) 0.003(3) 0.029(3)
C24 0.059(4) 0.124(5) 0.118(5) -0.019(4) 0.030(3) -0.022(3)
C25 0.092(5) 0.066(4) 0.105(5) -0.022(3) 0.023(4) -0.016(3)
C26 0.075(4) 0.067(3) 0.098(4) -0.015(3) 0.009(3) 0.030(3)
C27 0.108(5) 0.113(6) 0.101(5) 0.021(3) 0.056(4) 0.031(4)
C28 0.164(8) 0.062(4) 0.115(5) 0.014(3) 0.065(5) -0.004(4)
C29 0.108(5) 0.128(5) 0.063(3) 0.012(3) 0.026(3) -0.011(4)
Ir1 0.04690(16) 0.04777(16) 0.04866(14) 0.00015(7) 0.01133(10) 0.00159(7)
O1 0.061(2) 0.058(2) 0.075(2) -0.0101(16) 0.0087(16) 0.0134(15)
P1 0.0709(9) 0.0554(8) 0.0623(7) 0.0073(5) 0.0272(6) 0.0065(6)
B1 0.050(3) 0.054(3) 0.055(3) -0.002(2) 0.008(2) 0.002(2)
C30 0.053(3) 0.057(3) 0.047(2) 0.0075(19) -0.001(2) 0.003(2)
C31 0.063(3) 0.077(4) 0.056(3) 0.011(2) 0.005(2) -0.005(3)
C32 0.068(4) 0.101(5) 0.073(3) 0.026(3) 0.000(3) -0.021(3)
C33 0.089(5) 0.091(5) 0.081(4) 0.033(4) -0.021(4) -0.033(4)
C34 0.117(6) 0.056(4) 0.072(3) 0.007(2) -0.019(4) -0.013(3)
C35 0.078(4) 0.050(3) 0.065(3) 0.003(2) -0.005(3) -0.005(2)
C36 0.063(3) 0.041(3) 0.055(3) -0.0023(17) 0.014(2) -0.005(2)
C37 0.091(4) 0.064(3) 0.066(3) -0.013(2) 0.024(3) 0.002(3)
C38 0.130(6) 0.074(4) 0.078(4) -0.022(3) 0.055(4) -0.007(4)
C39 0.084(4) 0.057(4) 0.117(5) -0.010(3) 0.045(4) -0.001(3)
C40 0.069(4) 0.064(3) 0.097(4) 0.006(3) 0.030(3) 0.004(3)
C41 0.071(4) 0.058(3) 0.072(3) 0.005(2) 0.032(3) 0.000(2)
C42 0.054(3) 0.049(3) 0.062(3) -0.007(2) 0.018(2) -0.002(2)
C43 0.073(4) 0.072(4) 0.051(3) -0.002(2) 0.010(2) 0.001(2)
C44 0.069(4) 0.112(5) 0.058(3) 0.005(3) 0.011(3) 0.001(3)
C45 0.088(4) 0.115(5) 0.055(3) -0.023(3) 0.021(3) -0.019(4)
C46 0.156(7) 0.091(5) 0.079(4) -0.039(4) 0.025(4) -0.024(5)
C47 0.127(6) 0.071(4) 0.065(3) -0.009(3) 0.019(4) 0.000(3)
C48 0.057(3) 0.050(3) 0.052(2) -0.0041(18) 0.012(2) 0.000(2)
C49 0.058(3) 0.066(4) 0.070(3) 0.002(2) 0.016(2) 0.003(2)
C50 0.104(5) 0.050(3) 0.074(3) 0.000(2) 0.035(3) -0.002(3)
C51 0.096(5) 0.066(4) 0.080(3) 0.012(3) 0.015(3) 0.013(3)
C52 0.070(4) 0.079(4) 0.096(4) 0.019(3) -0.010(3) 0.006(3)
C53 0.072(4) 0.061(3) 0.075(3) 0.009(2) 0.006(3) -0.003(3)

loop_
_atom_type_symbol
_atom_type_description
_atom_type_scat_dispersion_real
_atom_type_scat_dispersion_imag
_atom_type_scat_source
C C 0.0181 0.0091 'International Tables Vol C Tables 4.2.6.8 and 6.1.1.4'
H H 0.0000 0.0000 'International Tables Vol C Tables 4.2.6.8 and 6.1.1.4'
B B 0.0090 0.0039 'International Tables Vol C Tables 4.2.6.8 and 6.1.1.4'
Ir Ir -4.7710 6.5667 'International Tables Vol C Tables 4.2.6.8 and 6.1.1.4'
O O 0.0492 0.0322 'International Tables Vol C Tables 4.2.6.8 and 6.1.1.4'
P P 0.2955 0.4335 'International Tables Vol C Tables 4.2.6.8 and 6.1.1.4'

loop_
_geom_angle_atom_site_label_1
_geom_angle_atom_site_label_2
_geom_angle_atom_site_label_3
_geom_angle
C2 C1 Ir1 130.0(3)
O1 C1 C2 117.6(4)
O1 C1 Ir1 112.3(3)
C3 C2 C1 123.4(4)
C2 C3 C4 125.2(4)
C2 C3 C11 128.6(4)
C4 C3 C11 106.2(4)
C5 C4 C3 126.9(4)
C5 C4 C9 124.2(4)
C9 C4 C3 108.9(4)
C4 C5 C6 113.8(4)
C4 C5 Ir1 124.0(3)
C6 C5 Ir1 122.1(4)
C7 C6 C5 121.9(5)
C8 C7 C6 122.5(5)
C9 C8 C7 117.3(4)
C4 C9 C10 107.8(4)
C8 C9 C4 120.2(5)
C8 C9 C10 132.0(5)
C11 C10 C9 108.1(4)
C15 C10 C9 131.4(5)
C15 C10 C11 120.5(5)
C10 C11 C3 109.0(4)
C12 C11 C3 130.3(5)
C12 C11 C10 120.7(4)
C13 C12 C11 118.2(6)
C14 C13 C12 120.3(6)
C15 C14 C13 121.9(5)
C14 C15 C10 118.4(6)
C17 C16 C22 125.5(4)
C17 C16 Ir1 73.5(2)
C20 C16 C17 107.4(4)
C20 C16 C22 126.6(4)
C20 C16 Ir1 70.8(2)
C22 C16 Ir1 127.6(3)
C16 C17 C23 125.9(5)
C16 C17 Ir1 69.9(2)
C18 C17 C16 107.3(4)
C18 C17 C23 125.6(5)
C18 C17 Ir1 73.3(2)
C23 C17 Ir1 132.1(3)
C17 C18 C24 124.6(5)
C17 C18 Ir1 71.0(2)
C19 C18 C17 109.4(4)
C19 C18 C24 125.2(5)
C19 C18 Ir1 71.0(2)
C24 C18 Ir1 132.1(4)
C18 C19 C25 125.4(5)
C18 C19 Ir1 73.3(3)
C20 C19 C18 106.7(4)
C20 C19 C25 127.2(5)
C20 C19 Ir1 69.3(2)
C25 C19 Ir1 129.8(4)
C16 C20 C21 125.8(4)
C16 C20 Ir1 72.2(2)
C19 C20 C16 109.2(4)
C19 C20 C21 124.6(4)
C19 C20 Ir1 74.3(2)
C21 C20 Ir1 124.9(3)
C1 Ir1 C5 90.46(18)
C1 Ir1 C16 123.08(16)
C1 Ir1 C17 155.71(16)
C1 Ir1 C18 132.74(18)
C1 Ir1 C19 99.91(17)
C1 Ir1 C20 94.77(16)
C1 Ir1 P1 89.64(12)
C5 Ir1 C16 95.30(16)
C5 Ir1 C17 103.00(18)
C5 Ir1 C18 136.53(19)
C5 Ir1 C19 156.33(16)
C5 Ir1 C20 122.03(16)
C5 Ir1 P1 86.63(11)
C16 Ir1 C17 36.63(17)
C16 Ir1 C18 60.14(17)
C16 Ir1 C19 61.21(17)
C16 Ir1 P1 147.14(12)
C17 Ir1 C18 35.75(18)
C19 Ir1 C17 60.54(17)
C19 Ir1 C18 35.71(16)
C20 Ir1 C16 37.00(16)
C20 Ir1 C17 60.96(17)
C20 Ir1 C18 59.85(17)
C20 Ir1 C19 36.45(16)
C20 Ir1 P1 150.87(12)
P1 Ir1 C17 110.99(13)
P1 Ir1 C18 96.62(12)
P1 Ir1 C19 114.44(12)
C1 O1 C26 122.4(4)
C27 P1 C28 105.9(4)
C27 P1 C29 101.4(4)
C27 P1 Ir1 114.1(2)
C28 P1 C29 102.7(4)
C28 P1 Ir1 113.7(2)
C29 P1 Ir1 117.5(2)
C36 B1 C30 110.5(4)
C36 B1 C42 108.4(4)
C36 B1 C48 107.7(4)
C42 B1 C30 108.1(3)
C48 B1 C30 109.6(4)
C48 B1 C42 112.6(4)
C31 C30 B1 120.4(4)
C35 C30 B1 124.9(4)
C35 C30 C31 114.7(4)
C32 C31 C30 123.0(5)
C33 C32 C31 120.1(6)
C32 C33 C34 119.8(6)
C33 C34 C35 119.9(6)
C30 C35 C34 122.4(6)
C37 C36 B1 121.1(4)
C37 C36 C41 113.8(4)
C41 C36 B1 125.0(4)
C36 C37 C38 122.8(6)
C39 C38 C37 120.5(5)
C40 C39 C38 118.5(5)
C39 C40 C41 120.8(6)
C40 C41 C36 123.7(5)
C43 C42 B1 120.5(4)
C47 C42 B1 124.1(4)
C47 C42 C43 115.2(4)
C42 C43 C44 122.5(5)
C45 C44 C43 120.6(5)
C44 C45 C46 119.4(5)
C45 C46 C47 119.6(6)
C42 C47 C46 122.6(6)
C49 C48 B1 120.1(4)
C53 C48 B1 126.1(4)
C53 C48 C49 113.8(4)
C48 C49 C50 123.4(5)
C51 C50 C49 120.1(5)
C50 C51 C52 118.7(5)
C51 C52 C53 120.6(6)
C48 C53 C52 123.4(5)

loop_
_geom_bond_atom_site_label_1
_geom_bond_atom_site_label_2
_geom_bond_distance
C1 C2 1.409(6)
C1 Ir1 1.983(5)
C1 O1 1.338(5)
C2 C3 1.348(6)
C3 C4 1.459(6)
C3 C11 1.474(6)
C4 C5 1.378(6)
C4 C9 1.412(6)
C5 C6 1.410(6)
C5 Ir1 2.056(5)
C6 C7 1.392(7)
C7 C8 1.368(7)
C8 C9 1.367(7)
C9 C10 1.480(7)
C10 C11 1.396(6)
C10 C15 1.375(7)
C11 C12 1.390(7)
C12 C13 1.385(8)
C13 C14 1.378(9)
C14 C15 1.372(9)
C16 C17 1.429(7)
C16 C20 1.421(6)
C16 C22 1.492(7)
C16 Ir1 2.249(4)
C17 C18 1.419(7)
C17 C23 1.505(7)
C17 Ir1 2.296(4)
C18 C19 1.417(6)
C18 C24 1.496(7)
C18 Ir1 2.325(5)
C19 C20 1.417(6)
C19 C25 1.494(7)
C19 Ir1 2.295(4)
C20 C21 1.496(7)
C20 Ir1 2.230(4)
C26 O1 1.468(6)
C27 P1 1.778(6)
C28 P1 1.787(6)
C29 P1 1.802(6)
Ir1 P1 2.2873(13)
B1 C30 1.660(7)
B1 C36 1.637(7)
B1 C42 1.646(6)
B1 C48 1.646(7)
C30 C31 1.395(7)
C30 C35 1.393(7)
C31 C32 1.388(7)
C32 C33 1.353(9)
C33 C34 1.365(10)
C34 C35 1.400(8)
C36 C37 1.395(6)
C36 C41 1.396(7)
C37 C38 1.397(8)
C38 C39 1.368(9)
C39 C40 1.361(8)
C40 C41 1.375(7)
C42 C43 1.391(7)
C42 C47 1.388(7)
C43 C44 1.394(7)
C44 C45 1.351(8)
C45 C46 1.375(10)
C46 C47 1.401(8)
C48 C49 1.396(6)
C48 C53 1.371(7)
C49 C50 1.400(7)
C50 C51 1.351(8)
C51 C52 1.361(8)
C52 C53 1.396(8)
